data_7040952
loop_
_publ_author_name
'Geng, Lei'
'Li, Qiang'
'Lu, Hongyan'
'Dai, Kai'
'Halasyamani, P. Shiv'

_publ_section_title
;
 Sb-Based antiferromagnetic oxychlorides: MSb2O3(OH)Cl (M = Mn, Fe, Co)
 with 2D spin-dimer structures.
;
_journal_issue 45
_journal_name_full 'Dalton transactions (Cambridge, England : 2003)'
_journal_page_first 18183
_journal_page_last 18189
_journal_paper_doi 10.1039/c6dt03609k
_journal_volume 45
_journal_year 2016
_chemical_formula_sum 'Cl Fe H O4 Sb2'
_chemical_formula_weight 399.81
_space_group_crystal_system monoclinic
_space_group_IT_number 14
_space_group_name_Hall '-P 2ybc'
_space_group_name_H-M_alt 'P 1 21/c 1'
_symmetry_space_group_name_Hall '-P 2ybc'
_symmetry_space_group_name_H-M 'P 1 21/c 1'
_atom_sites_solution_hydrogens difmap
_audit_creation_method SHELXL-2014/7
_audit_update_record
;
2016-09-15 deposited with the CCDC.
2016-10-17 downloaded from the CCDC.
;
_cell_angle_alpha 90
_cell_angle_beta 95.516(7)
_cell_angle_gamma 90
_cell_formula_units_Z 4
_cell_length_a 6.901(3)
_cell_length_b 8.158(4)
_cell_length_c 10.320(5)
_cell_measurement_reflns_used 1684
_cell_measurement_temperature 293(2)
_cell_measurement_theta_max 27.5050
_cell_measurement_theta_min 2.4966
_cell_volume 578.3(5)
_computing_structure_refinement 'SHELXL-2014/7 (Sheldrick, 2014)'
_diffrn_ambient_temperature 293(2)
_diffrn_measured_fraction_theta_full 0.993
_diffrn_measured_fraction_theta_max 0.987
_diffrn_measurement_device_type 'Mercury70 (2x2 bin mode)'
_diffrn_measurement_method CCD_Profile_fitting
_diffrn_radiation_type MoK\a
_diffrn_radiation_wavelength 0.71073
_diffrn_reflns_av_R_equivalents 0.0201
_diffrn_reflns_av_unetI/netI 0.0192
_diffrn_reflns_Laue_measured_fraction_full 0.993
_diffrn_reflns_Laue_measured_fraction_max 0.987
_diffrn_reflns_limit_h_max 8
_diffrn_reflns_limit_h_min -8
_diffrn_reflns_limit_k_max 10
_diffrn_reflns_limit_k_min -10
_diffrn_reflns_limit_l_max 13
_diffrn_reflns_limit_l_min -13
_diffrn_reflns_number 4232
_diffrn_reflns_point_group_measured_fraction_full 0.993
_diffrn_reflns_point_group_measured_fraction_max 0.987
_diffrn_reflns_theta_full 25.242
_diffrn_reflns_theta_max 27.481
_diffrn_reflns_theta_min 2.966
_exptl_absorpt_coefficient_mu 12.132
_exptl_absorpt_correction_T_max 1.0000
_exptl_absorpt_correction_T_min 0.7145
_exptl_absorpt_correction_type multi-scan
_exptl_crystal_colour pale-yellow
_exptl_crystal_density_diffrn 4.592
_exptl_crystal_description plate-shaped
_exptl_crystal_F_000 712
_exptl_crystal_size_max 0.500
_exptl_crystal_size_mid 0.300
_exptl_crystal_size_min 0.200
_refine_diff_density_max 0.879
_refine_diff_density_min -0.810
_refine_diff_density_rms 0.165
_refine_ls_extinction_method none
_refine_ls_goodness_of_fit_ref 1.016
_refine_ls_hydrogen_treatment refall
_refine_ls_matrix_type full
_refine_ls_number_parameters 77
_refine_ls_number_reflns 1304
_refine_ls_number_restraints 1
_refine_ls_restrained_S_all 1.015
_refine_ls_R_factor_all 0.0175
_refine_ls_R_factor_gt 0.0158
_refine_ls_shift/su_max 0.001
_refine_ls_shift/su_mean 0.000
_refine_ls_structure_factor_coef Fsqd
_refine_ls_weighting_details 'w=1/[\s^2^(Fo^2^)+(0.0256P)^2^+0.0387P] where P=(Fo^2^+2Fc^2^)/3'
_refine_ls_weighting_scheme calc
_refine_ls_wR_factor_gt 0.0413
_refine_ls_wR_factor_ref 0.0421
_reflns_Friedel_coverage 0.000
_reflns_number_gt 1225
_reflns_number_total 1304
_reflns_threshold_expression 'I > 2\s(I)'
_cod_data_source_file c6dt03609k2.cif
_cod_data_source_block a
_cod_depositor_comments
;
The following automatic conversions were performed:

'_exptl_absorpt_correction_type' value 'Multi-scan' changed to
'multi-scan' according to
/usr/data/users/saulius/crontab/automatic-downloads/rss-feeds/RSC/lib/dictionaries/cif_core.dic
dictionary named 'cif_core.dic' version 2.4.2 from 2011-04-26.

Automatic conversion script
Id: cif_fix_values 4268 2015-11-12 08:31:59Z antanas 

 Adding full bibliography for 7040951--7040953.cif.
;
_cod_database_code 7040952
_shelx_shelxl_version_number 2014/7
_shelx_space_group_comment
;
The symmetry employed for this shelxl refinement is uniquely defined
by the following loop, which should always be used as a source of
symmetry information in preference to the above space-group names.
They are only intended as comments.
;
_shelx_estimated_absorpt_t_min 0.065
_shelx_estimated_absorpt_t_max 0.195

loop_
_space_group_symop_operation_xyz
'x, y, z'
'-x, y+1/2, -z+1/2'
'-x, -y, -z'
'x, -y-1/2, z-1/2'

loop_
_atom_site_label
_atom_site_type_symbol
_atom_site_fract_x
_atom_site_fract_y
_atom_site_fract_z
_atom_site_U_iso_or_equiv
_atom_site_adp_type
_atom_site_occupancy
_atom_site_site_symmetry_order
_atom_site_calc_flag
_atom_site_refinement_flags_posn
Sb1 Sb 0.21687(3) 0.00331(3) 0.28081(2) 0.01071(8) Uani 1 1 d .
Sb2 Sb 0.24097(3) 0.41665(3) 0.26122(2) 0.01137(8) Uani 1 1 d .
Fe1 Fe 0.01029(7) 0.20588(5) 0.01053(4) 0.01140(12) Uani 1 1 d .
Cl1 Cl 0.33980(13) 0.75572(13) 0.05222(9) 0.0262(2) Uani 1 1 d .
O1 O -0.0044(3) 0.0163(3) 0.1387(2) 0.0128(5) Uani 1 1 d .
O2 O 0.0116(3) 0.4079(3) 0.1310(2) 0.0127(5) Uani 1 1 d .
O3 O 0.1563(3) 0.2199(3) 0.3581(2) 0.0122(5) Uani 1 1 d .
O4 O 0.3111(4) 0.2100(3) 0.1404(2) 0.0141(5) Uani 1 1 d D
H1 H 0.403(5) 0.175(5) 0.104(4) 0.043(15) Uiso 1 1 d D

loop_
_atom_site_aniso_label
_atom_site_aniso_U_11
_atom_site_aniso_U_22
_atom_site_aniso_U_33
_atom_site_aniso_U_23
_atom_site_aniso_U_13
_atom_site_aniso_U_12
Sb1 0.01048(12) 0.01197(13) 0.00961(12) -0.00013(8) 0.00063(8) 0.00213(8)
Sb2 0.01059(12) 0.01292(14) 0.01064(11) 0.00053(8) 0.00121(8) -0.00254(8)
Fe1 0.0139(3) 0.0133(3) 0.0074(2) 0.00066(17) 0.00276(18) -0.00007(19)
Cl1 0.0142(4) 0.0401(5) 0.0239(5) -0.0092(4) 0.0004(3) 0.0016(4)
O1 0.0133(12) 0.0157(13) 0.0090(11) 0.0015(9) -0.0001(9) 0.0000(9)
O2 0.0127(11) 0.0154(13) 0.0100(10) -0.0025(9) 0.0009(9) 0.0005(10)
O3 0.0163(12) 0.0121(12) 0.0091(11) -0.0007(9) 0.0050(9) -0.0010(9)
O4 0.0125(12) 0.0173(14) 0.0131(12) -0.0002(9) 0.0051(9) 0.0031(10)

loop_
_atom_type_symbol
_atom_type_description
_atom_type_scat_dispersion_real
_atom_type_scat_dispersion_imag
_atom_type_scat_source
O O 0.0106 0.0060 'International Tables Vol C Tables 4.2.6.8 and 6.1.1.4'
Cl Cl 0.1484 0.1585 'International Tables Vol C Tables 4.2.6.8 and 6.1.1.4'
Fe Fe 0.3463 0.8444 'International Tables Vol C Tables 4.2.6.8 and 6.1.1.4'
Sb Sb -0.5866 1.5461 'International Tables Vol C Tables 4.2.6.8 and 6.1.1.4'
H H 0.0000 0.0000 'International Tables Vol C Tables 4.2.6.8 and 6.1.1.4'

loop_
_geom_angle_atom_site_label_1
_geom_angle_atom_site_label_2
_geom_angle_atom_site_label_3
_geom_angle
_geom_angle_site_symmetry_1
_geom_angle_site_symmetry_3
O3 Sb1 O1 94.08(9) . .
O3 Sb1 O2 87.64(9) . 2_545
O1 Sb1 O2 77.38(10) . 2_545
O3 Sb1 O4 72.16(9) . .
O1 Sb1 O4 75.49(9) . .
O2 Sb1 O4 144.61(9) 2_545 .
O3 Sb1 Sb2 90.44(7) . 2_545
O1 Sb1 Sb2 41.41(7) . 2_545
O2 Sb1 Sb2 35.98(6) 2_545 2_545
O4 Sb1 Sb2 113.51(6) . 2_545
O2 Sb2 O3 93.30(9) . .
O2 Sb2 O1 75.37(9) . 2
O3 Sb2 O1 78.13(9) . 2
O2 Sb2 O4 77.91(9) . .
O3 Sb2 O4 75.97(10) . .
O1 Sb2 O4 141.27(9) 2 .
O2 Sb2 Sb1 37.50(7) . 2
O3 Sb2 Sb1 85.07(7) . 2
O1 Sb2 Sb1 37.87(6) 2 2
O4 Sb2 Sb1 111.17(7) . 2
O3 Fe1 O1 141.50(10) 4_565 .
O3 Fe1 O2 104.67(9) 4_565 .
O1 Fe1 O2 102.25(10) . .
O3 Fe1 O4 87.77(9) 4_565 .
O1 Fe1 O4 74.85(9) . .
O2 Fe1 O4 72.19(8) . .
O3 Fe1 O1 72.88(9) 4_565 3
O1 Fe1 O1 81.00(10) . 3
O2 Fe1 O1 176.64(8) . 3
O4 Fe1 O1 109.76(8) . 3
O3 Fe1 Cl1 107.73(7) 4_565 3_565
O1 Fe1 Cl1 99.10(7) . 3_565
O2 Fe1 Cl1 90.24(7) . 3_565
O4 Fe1 Cl1 159.28(7) . 3_565
O1 Fe1 Cl1 88.36(6) 3 3_565
Sb1 O1 Fe1 115.42(11) . .
Sb1 O1 Sb2 100.72(10) . 2_545
Fe1 O1 Sb2 132.63(11) . 2_545
Sb1 O1 Fe1 113.33(10) . 3
Fe1 O1 Fe1 99.00(10) . 3
Sb2 O1 Fe1 93.20(9) 2_545 3
Sb2 O2 Sb1 106.53(10) . 2
Sb2 O2 Fe1 113.27(11) . .
Sb1 O2 Fe1 127.73(11) 2 .
Sb1 O3 Sb2 115.19(11) . .
Sb1 O3 Fe1 135.07(12) . 4_566
Sb2 O3 Fe1 109.61(10) . 4_566
Sb2 O4 Sb1 96.45(10) . .
Sb2 O4 Fe1 95.98(9) . .
Sb1 O4 Fe1 93.42(9) . .

loop_
_geom_bond_atom_site_label_1
_geom_bond_atom_site_label_2
_geom_bond_distance
_geom_bond_site_symmetry_2
Sb1 O3 1.999(2) .
Sb1 O1 2.015(2) .
Sb1 O2 2.048(2) 2_545
Sb1 O4 2.355(2) .
Sb1 Sb2 3.2258(15) 2_545
Sb2 O2 1.977(2) .
Sb2 O3 2.008(2) .
Sb2 O1 2.172(2) 2
Sb2 O4 2.179(2) .
Sb2 Sb1 3.2258(15) 2
Fe1 O3 2.039(2) 4_565
Fe1 O1 2.044(2) .
Fe1 O2 2.064(2) .
Fe1 O4 2.360(3) .
Fe1 O1 2.376(2) 3
Fe1 Cl1 2.4602(15) 3_565
Cl1 Fe1 2.4603(15) 3_565
O1 Sb2 2.172(2) 2_545
O1 Fe1 2.376(2) 3
O2 Sb1 2.048(2) 2
O3 Fe1 2.039(2) 4_566
